data_7220712
loop_
_publ_author_name
'He, Jianqiao'
'Wang, Zhe'
'Zhang, Xian'
'Cheng, Ye'
'Gong, Yu'
'Lai, Xiaofang'
'Chong, Zheng'
'Lin, Jianhua'
'Huang, Fu Qiang'

_publ_section_title
;
 Synthesis, Structure, Magnetic and Photoelectric Properties of
 Ln3M0.5M&#x2019;Se7 (Ln= La, Ce, Sm; M= Fe, Mn; M&#x2019;= Si, Ge) and
 La3MnGaSe7
;
_journal_name_full 'RSC Adv.'
_journal_paper_doi 10.1039/C5RA05629B
_journal_year 2015
_chemical_formula_sum 'Ce3 Mn0.5 Se7 Si'
_chemical_formula_weight 1028.64
_chemical_name_systematic
; 
 ? 
;
_space_group_IT_number 173
_symmetry_cell_setting hexagonal
_symmetry_space_group_name_Hall 'P 6c'
_symmetry_space_group_name_H-M 'P 63'
_atom_sites_solution_primary direct
_atom_sites_solution_secondary difmap
_audit_creation_method SHELXL-97
_audit_update_record
;
2015-03-30 deposited with the CCDC.
2015-06-08 downloaded from the CCDC.
;
_cell_angle_alpha 90.00
_cell_angle_beta 90.00
_cell_angle_gamma 120.00
_cell_formula_units_Z 2
_cell_length_a 10.6684(2)
_cell_length_b 10.6684(2)
_cell_length_c 6.0127(2)
_cell_measurement_reflns_used 25
_cell_measurement_temperature 293(2)
_cell_measurement_theta_max 15
_cell_measurement_theta_min 7.5
_cell_volume 592.65(3)
_computing_cell_refinement 'Bruker SMART'
_computing_data_collection 'Bruker SMART'
_computing_data_reduction 'Bruker SAINT'
_computing_molecular_graphics 'Bruker SHELXTL'
_computing_publication_material 'Bruker SHELXTL'
_computing_structure_refinement 'SHELXL-97 (Sheldrick, 1997)'
_computing_structure_solution 'SHELXS-97 (Sheldrick, 1990)'
_diffrn_ambient_temperature 293(2)
_diffrn_measured_fraction_theta_full 0.997
_diffrn_measured_fraction_theta_max 0.997
_diffrn_measurement_device_type 'CCD area detector'
_diffrn_measurement_method 'phi and omega scans'
_diffrn_radiation_monochromator graphite
_diffrn_radiation_source 'fine-focus sealed tube'
_diffrn_radiation_type MoK\a
_diffrn_radiation_wavelength 0.71073
_diffrn_reflns_av_R_equivalents 0.0347
_diffrn_reflns_av_sigmaI/netI 0.0385
_diffrn_reflns_limit_h_max 12
_diffrn_reflns_limit_h_min -11
_diffrn_reflns_limit_k_max 6
_diffrn_reflns_limit_k_min -12
_diffrn_reflns_limit_l_max 4
_diffrn_reflns_limit_l_min -7
_diffrn_reflns_number 1674
_diffrn_reflns_theta_full 24.97
_diffrn_reflns_theta_max 24.97
_diffrn_reflns_theta_min 3.82
_diffrn_standards_decay_% none
_diffrn_standards_interval_count 150
_diffrn_standards_number 2
_exptl_absorpt_coefficient_mu 33.372
_exptl_absorpt_correction_T_max 0.338
_exptl_absorpt_correction_T_min 0.192
_exptl_absorpt_correction_type multi-scan
_exptl_absorpt_process_details 'SADABS (Sheldrick, 1996)'
_exptl_crystal_colour red
_exptl_crystal_density_diffrn 5.764
_exptl_crystal_density_method 'not measured'
_exptl_crystal_description block
_exptl_crystal_F_000 655
_exptl_crystal_size_max 0.0547
_exptl_crystal_size_mid 0.0433
_exptl_crystal_size_min 0.0325
_refine_diff_density_max 0.997
_refine_diff_density_min -0.885
_refine_diff_density_rms 0.192
_refine_ls_abs_structure_details 'Flack H D (1983), Acta Cryst. A39, 876-881'
_refine_ls_abs_structure_Flack 0.61(6)
_refine_ls_extinction_coef 0.0013(3)
_refine_ls_extinction_expression Fc^*^=kFc[1+0.001xFc^2^\l^3^/sin(2\q)]^-1/4^
_refine_ls_extinction_method SHELXL
_refine_ls_goodness_of_fit_ref 1.093
_refine_ls_matrix_type full
_refine_ls_number_parameters 38
_refine_ls_number_reflns 541
_refine_ls_number_restraints 1
_refine_ls_restrained_S_all 1.092
_refine_ls_R_factor_all 0.0285
_refine_ls_R_factor_gt 0.0260
_refine_ls_shift/su_max 0.000
_refine_ls_shift/su_mean 0.000
_refine_ls_structure_factor_coef Fsqd
_refine_ls_weighting_details 'calc w=1/[\s^2^(Fo^2^)+(0.0314P)^2^+0.4664P] where P=(Fo^2^+2Fc^2^)/3'
_refine_ls_weighting_scheme calc
_refine_ls_wR_factor_gt 0.0607
_refine_ls_wR_factor_ref 0.0615
_reflns_number_gt 522
_reflns_number_total 698
_reflns_threshold_expression >2sigma(I)
_cod_data_source_file c5ra05629b2.cif
_cod_data_source_block 121108c
_cod_original_formula_sum 'Ce3 Mn0.5 Se7 Si1'
_cod_database_code 7220712

loop_
_symmetry_equiv_pos_as_xyz
'x, y, z'
'-y, x-y, z'
'-x+y, -x, z'
'-x, -y, z+1/2'
'y, -x+y, z+1/2'
'x-y, x, z+1/2'

loop_
_atom_site_label
_atom_site_type_symbol
_atom_site_fract_x
_atom_site_fract_y
_atom_site_fract_z
_atom_site_U_iso_or_equiv
_atom_site_adp_type
_atom_site_occupancy
_atom_site_symmetry_multiplicity
_atom_site_calc_flag
_atom_site_refinement_flags
Ce1 Ce 0.64189(7) 0.87249(7) 0.2984(2) 0.0088(2) Uani 1 1 d .
Se2 Se 0.47836(14) 0.58556(14) 0.0320(3) 0.0081(3) Uani 1 1 d .
Se1 Se 0.91191(13) 1.16071(13) 0.2857(3) 0.0098(3) Uani 1 1 d .
Se3 Se 0.3333 0.6667 0.5149(4) 0.0100(6) Uani 1 3 d S
Si1 Si 0.3333 0.6667 -0.1164(11) 0.0072(15) Uani 1 3 d S
Mn1 Mn 1.0000 1.0000 0.534(3) 0.0091(13) Uani 0.50 3 d SP

loop_
_atom_site_aniso_label
_atom_site_aniso_U_11
_atom_site_aniso_U_22
_atom_site_aniso_U_33
_atom_site_aniso_U_23
_atom_site_aniso_U_13
_atom_site_aniso_U_12
Ce1 0.0075(4) 0.0094(4) 0.0097(4) -0.0005(5) -0.0005(5) 0.0043(3)
Se2 0.0074(7) 0.0083(7) 0.0087(7) 0.0006(7) 0.0012(7) 0.0040(6)
Se1 0.0071(6) 0.0087(6) 0.0117(7) 0.0013(9) 0.0018(8) 0.0026(5)
Se3 0.0115(8) 0.0115(8) 0.0071(13) 0.000 0.000 0.0057(4)
Si1 0.009(2) 0.009(2) 0.004(3) 0.000 0.000 0.0044(11)
Mn1 0.0058(18) 0.0058(18) 0.016(3) 0.000 0.000 0.0029(9)

loop_
_atom_type_symbol
_atom_type_description
_atom_type_scat_dispersion_real
_atom_type_scat_dispersion_imag
_atom_type_scat_source
Si Si 0.0817 0.0704 'International Tables Vol C Tables 4.2.6.8 and 6.1.1.4'
Mn Mn 0.3368 0.7283 'International Tables Vol C Tables 4.2.6.8 and 6.1.1.4'
Se Se -0.0929 2.2259 'International Tables Vol C Tables 4.2.6.8 and 6.1.1.4'
Ce Ce -0.2486 2.6331 'International Tables Vol C Tables 4.2.6.8 and 6.1.1.4'

loop_
_geom_angle_atom_site_label_1
_geom_angle_atom_site_label_2
_geom_angle_atom_site_label_3
_geom_angle
_geom_angle_site_symmetry_1
_geom_angle_site_symmetry_3
Se1 Ce1 Se1 85.35(5) 2_765 .
Se1 Ce1 Se2 142.29(6) 2_765 2_665
Se1 Ce1 Se2 108.09(5) . 2_665
Se1 Ce1 Se1 77.48(4) 2_765 6_655
Se1 Ce1 Se1 77.33(4) . 6_655
Se2 Ce1 Se1 139.10(5) 2_665 6_655
Se1 Ce1 Se2 74.26(4) 2_765 .
Se1 Ce1 Se2 141.26(6) . .
Se2 Ce1 Se2 73.75(6) 2_665 .
Se1 Ce1 Se2 127.48(4) 6_655 .
Se1 Ce1 Se2 143.90(5) 2_765 5_565
Se1 Ce1 Se2 70.42(4) . 5_565
Se2 Ce1 Se2 72.62(3) 2_665 5_565
Se1 Ce1 Se2 71.48(4) 6_655 5_565
Se2 Ce1 Se2 140.37(4) . 5_565
Se1 Ce1 Se3 115.06(4) 2_765 .
Se1 Ce1 Se3 148.68(6) . .
Se2 Ce1 Se3 70.96(5) 2_665 .
Se1 Ce1 Se3 84.04(6) 6_655 .
Se2 Ce1 Se3 69.71(4) . .
Se2 Ce1 Se3 79.92(4) 5_565 .
Se1 Ce1 Se1 75.26(4) 2_765 6_654
Se1 Ce1 Se1 75.12(4) . 6_654
Se2 Ce1 Se1 74.65(4) 2_665 6_654
Se1 Ce1 Se1 142.40(5) 6_655 6_654
Se2 Ce1 Se1 68.06(4) . 6_654
Se2 Ce1 Se1 120.95(4) 5_565 6_654
Se3 Ce1 Se1 131.17(6) . 6_654
Se1 Ce1 Mn1 48.19(10) 2_765 .
Se1 Ce1 Mn1 48.15(10) . .
Se2 Ce1 Mn1 156.19(12) 2_665 .
Se1 Ce1 Mn1 47.9(2) 6_655 .
Se2 Ce1 Mn1 122.44(9) . .
Se2 Ce1 Mn1 96.32(13) 5_565 .
Se3 Ce1 Mn1 129.0(2) . .
Se1 Ce1 Mn1 94.5(2) 6_654 .
Si1 Se2 Ce1 91.43(10) . 3_565
Si1 Se2 Ce1 88.93(10) . .
Ce1 Se2 Ce1 110.79(6) 3_565 .
Si1 Se2 Ce1 122.36(14) . 6_654
Ce1 Se2 Ce1 140.34(5) 3_565 6_654
Ce1 Se2 Ce1 91.57(4) . 6_654
Mn1 Se1 Mn1 65.63(3) . 4_774
Mn1 Se1 Ce1 78.62(5) . 3_675
Mn1 Se1 Ce1 80.29(6) 4_774 3_675
Mn1 Se1 Ce1 78.45(5) . .
Mn1 Se1 Ce1 80.11(6) 4_774 .
Ce1 Se1 Ce1 154.45(5) 3_675 .
Mn1 Se1 Ce1 141.9(3) . 5_564
Mn1 Se1 Ce1 76.2(3) 4_774 5_564
Ce1 Se1 Ce1 95.64(5) 3_675 5_564
Ce1 Se1 Ce1 95.43(5) . 5_564
Mn1 Se1 Ce1 75.7(3) . 5_565
Mn1 Se1 Ce1 141.4(3) 4_774 5_565
Ce1 Se1 Ce1 92.67(5) 3_675 5_565
Ce1 Se1 Ce1 92.48(5) . 5_565
Ce1 Se1 Ce1 142.40(5) 5_564 5_565
Si1 Se3 Ce1 114.15(5) 1_556 2_665
Si1 Se3 Ce1 114.15(5) 1_556 3_565
Ce1 Se3 Ce1 104.41(6) 2_665 3_565
Si1 Se3 Ce1 114.15(5) 1_556 .
Ce1 Se3 Ce1 104.41(6) 2_665 .
Ce1 Se3 Ce1 104.41(6) 3_565 .
Se3 Si1 Se2 112.86(16) 1_554 2_665
Se3 Si1 Se2 112.86(16) 1_554 3_565
Se2 Si1 Se2 105.88(17) 2_665 3_565
Se3 Si1 Se2 112.86(16) 1_554 .
Se2 Si1 Se2 105.88(17) 2_665 .
Se2 Si1 Se2 105.88(17) 3_565 .
Se1 Mn1 Se1 93.7(4) 2_765 3_675
Se1 Mn1 Se1 93.7(4) 2_765 .
Se1 Mn1 Se1 93.7(4) 3_675 .
Se1 Mn1 Se1 179.6(5) 2_765 5_565
Se1 Mn1 Se1 86.589(19) 3_675 5_565
Se1 Mn1 Se1 86.589(19) . 5_565
Se1 Mn1 Se1 86.589(19) 2_765 4_775
Se1 Mn1 Se1 86.589(19) 3_675 4_775
Se1 Mn1 Se1 179.6(5) . 4_775
Se1 Mn1 Se1 93.1(4) 5_565 4_775
Se1 Mn1 Se1 86.589(19) 2_765 6_655
Se1 Mn1 Se1 179.6(5) 3_675 6_655
Se1 Mn1 Se1 86.589(19) . 6_655
Se1 Mn1 Se1 93.1(4) 5_565 6_655
Se1 Mn1 Se1 93.1(4) 4_775 6_655
Se1 Mn1 Mn1 57.4(3) 2_765 4_774
Se1 Mn1 Mn1 57.4(3) 3_675 4_774
Se1 Mn1 Mn1 57.4(3) . 4_774
Se1 Mn1 Mn1 123.0(3) 5_565 4_774
Se1 Mn1 Mn1 123.0(3) 4_775 4_774
Se1 Mn1 Mn1 123.0(3) 6_655 4_774
Se1 Mn1 Mn1 122.6(3) 2_765 4_775
Se1 Mn1 Mn1 122.6(3) 3_675 4_775
Se1 Mn1 Mn1 122.6(3) . 4_775
Se1 Mn1 Mn1 57.0(3) 5_565 4_775
Se1 Mn1 Mn1 57.0(3) 4_775 4_775
Se1 Mn1 Mn1 57.0(3) 6_655 4_775
Mn1 Mn1 Mn1 180.000(8) 4_774 4_775
Se1 Mn1 Ce1 53.19(12) 2_765 .
Se1 Mn1 Ce1 124.5(5) 3_675 .
Se1 Mn1 Ce1 53.41(12) . .
Se1 Mn1 Ce1 126.85(7) 5_565 .
Se1 Mn1 Ce1 126.63(7) 4_775 .
Se1 Mn1 Ce1 55.90(6) 6_655 .
Mn1 Mn1 Ce1 67.1(2) 4_774 .
Mn1 Mn1 Ce1 112.9(2) 4_775 .
Se1 Mn1 Ce1 53.41(12) 2_765 2_765
Se1 Mn1 Ce1 53.19(12) 3_675 2_765
Se1 Mn1 Ce1 124.5(5) . 2_765
Se1 Mn1 Ce1 126.63(7) 5_565 2_765
Se1 Mn1 Ce1 55.90(6) 4_775 2_765
Se1 Mn1 Ce1 126.85(7) 6_655 2_765
Mn1 Mn1 Ce1 67.1(2) 4_774 2_765
Mn1 Mn1 Ce1 112.9(2) 4_775 2_765
Ce1 Mn1 Ce1 105.8(2) . 2_765
Se1 Mn1 Ce1 124.5(5) 2_765 3_675
Se1 Mn1 Ce1 53.41(12) 3_675 3_675
Se1 Mn1 Ce1 53.19(12) . 3_675
Se1 Mn1 Ce1 55.90(6) 5_565 3_675
Se1 Mn1 Ce1 126.85(7) 4_775 3_675
Se1 Mn1 Ce1 126.63(7) 6_655 3_675
Mn1 Mn1 Ce1 67.1(2) 4_774 3_675
Mn1 Mn1 Ce1 112.9(2) 4_775 3_675
Ce1 Mn1 Ce1 105.8(2) . 3_675
Ce1 Mn1 Ce1 105.8(2) 2_765 3_675

loop_
_geom_bond_atom_site_label_1
_geom_bond_atom_site_label_2
_geom_bond_distance
_geom_bond_site_symmetry_2
Ce1 Se1 2.9733(14) 2_765
Ce1 Se1 2.9835(14) .
Ce1 Se2 3.0044(16) 2_665
Ce1 Se1 3.104(2) 6_655
Ce1 Se2 3.1047(16) .
Ce1 Se2 3.1794(16) 5_565
Ce1 Se3 3.1819(13) .
Ce1 Se1 3.248(2) 6_654
Ce1 Mn1 3.641(6) .
Se2 Si1 2.297(3) .
Se2 Ce1 3.0044(16) 3_565
Se2 Ce1 3.1794(16) 6_654
Se1 Mn1 2.768(8) .
Se1 Mn1 2.780(8) 4_774
Se1 Ce1 2.9733(14) 3_675
Se1 Ce1 3.104(2) 5_564
Se1 Ce1 3.248(2) 5_565
Se3 Si1 2.217(7) 1_556
Se3 Ce1 3.1819(13) 2_665
Se3 Ce1 3.1819(13) 3_565
Si1 Se3 2.217(7) 1_554
Si1 Se2 2.297(3) 2_665
Si1 Se2 2.297(3) 3_565
Mn1 Se1 2.768(8) 2_765
Mn1 Se1 2.768(8) 3_675
Mn1 Se1 2.780(8) 5_565
Mn1 Se1 2.780(8) 4_775
Mn1 Se1 2.780(8) 6_655
Mn1 Mn1 3.0063 4_774
Mn1 Mn1 3.0064 4_775
Mn1 Ce1 3.641(6) 2_765
Mn1 Ce1 3.641(6) 3_675
